data_7160500
loop_
_publ_author_name
'Chang, Meng-Yang'
'Hsueh, Nai-Chen'

_publ_section_title
;
 K<sub>2</sub>CO<sub>3</sub>/TFAA-activated diarylation of
 &#x3b1;-sulfonyl <i>o</i>-hydroxyacetophenones with <i>o</i>-nitroaryl
 disulfides to construct sulfonyl bis-<i>o</i>-nitroaryl acetophenones.
;
_journal_issue 19
_journal_name_full 'Organic &amp; biomolecular chemistry'
_journal_page_first 4751
_journal_page_last 4757
_journal_paper_doi 10.1039/d5ob00380f
_journal_volume 23
_journal_year 2025
_chemical_formula_moiety 'C24 H16 N2 O8 S2'
_chemical_formula_sum 'C24 H16 N2 O8 S2'
_chemical_formula_weight 524.51
_space_group_crystal_system triclinic
_space_group_IT_number 2
_space_group_name_Hall '-P 1'
_space_group_name_H-M_alt 'P -1'
_atom_sites_solution_hydrogens geom
_atom_sites_solution_primary dual
_audit_creation_date 2022-07-28
_audit_creation_method
;
Olex2 1.5
(compiled 2022.04.07 svn.rca3783a0 for OlexSys, GUI svn.r6498)
;
_audit_update_record
;
2023-02-25 deposited with the CCDC.	2025-04-11 downloaded from the CCDC.
;
_cell_angle_alpha 82.0990(10)
_cell_angle_beta 83.390(2)
_cell_angle_gamma 67.477(2)
_cell_formula_units_Z 2
_cell_length_a 8.3670(2)
_cell_length_b 9.8898(2)
_cell_length_c 14.7637(2)
_cell_measurement_reflns_used 16260
_cell_measurement_temperature 113(2)
_cell_measurement_theta_max 26.9270
_cell_measurement_theta_min 2.2350
_cell_volume 1115.16(4)
_computing_cell_refinement 'CrysAlisPro 1.171.41.95a (Rigaku OD, 2021)'
_computing_data_collection 'CrysAlisPro 1.171.41.95a (Rigaku OD, 2021)'
_computing_data_reduction 'CrysAlisPro 1.171.41.95a (Rigaku OD, 2021)'
_computing_molecular_graphics 'Olex2 1.5 (Dolomanov et al., 2009)'
_computing_publication_material 'Olex2 1.5 (Dolomanov et al., 2009)'
_computing_structure_refinement 'SHELXL 2018/3 (Sheldrick, 2015)'
_computing_structure_solution 'SHELXT 2018/2 (Sheldrick, 2018)'
_diffrn_ambient_temperature 113(2)
_diffrn_detector 'Hybrid Pixel Array Detector'
_diffrn_detector_area_resol_mean 10.0000
_diffrn_measured_fraction_theta_full 0.998
_diffrn_measured_fraction_theta_max 0.998
_diffrn_measurement_details
;
List of Runs (angles in degrees, time in seconds):

  # Type    Start    End  Width  t~exp~   \w     \q     \k     \f   Frames
#--------------------------------------------------------------------------
  1  \w    -23.00 100.00   0.50    2.38    --   10.60  50.00 150.00  246
  2  \w    -79.00  44.00   0.50    2.38    --   10.60 -50.00   3.00  246
  3  \w   -100.00  22.00   0.50    2.38    --  -10.90 -50.00   3.00  244
  4  \w    -44.00  78.00   0.50    2.38    --  -10.90  50.00 150.00  244
  5  \w    -17.00 100.00   0.50    2.38    --   10.60  82.00-120.00  234
  6  \w    -20.00 100.00   0.50    2.38    --   10.60  57.00 -30.00  240
  7  \w    -17.00 100.00   0.50    2.38    --   10.60  82.00-180.00  234
  8  \w    -15.00 100.00   0.50    2.38    --   10.60  77.00  60.00  230
  9  \w    -15.00 100.00   0.50    2.38    --   10.60  77.00-150.00  230
 10  \w    -15.00 100.00   0.50    2.38    --   10.60  77.00  90.00  230
 11  \w   -100.00  17.00   0.50    2.38    --  -10.90 -82.00-120.00  234
 12  \w   -100.00  17.00   0.50    2.38    --  -10.90 -82.00 -30.00  234
 13  \w   -100.00 -15.00   0.50    2.38    --  -10.90 -82.00 -60.00  170
 14  \w    -23.00  16.00   0.50    2.38    --  -10.90 -82.00-150.00   78
;
_diffrn_measurement_device 'four-circle diffractometer'
_diffrn_measurement_device_type 'XtaLAB Pro II AFC12 (RINC): Kappa single'
_diffrn_measurement_method '\w scans'
_diffrn_orient_matrix_type 'CrysAlisPro convention (1999,Acta A55,543-557)'
_diffrn_orient_matrix_UB_11 0.0792280000
_diffrn_orient_matrix_UB_12 0.0116879000
_diffrn_orient_matrix_UB_13 -0.0069522000
_diffrn_orient_matrix_UB_21 -0.0403309000
_diffrn_orient_matrix_UB_22 0.0654993000
_diffrn_orient_matrix_UB_23 -0.0287079000
_diffrn_orient_matrix_UB_31 -0.0236251000
_diffrn_orient_matrix_UB_32 0.0407994000
_diffrn_orient_matrix_UB_33 0.0386157000
_diffrn_radiation_monochromator mirror
_diffrn_radiation_probe x-ray
_diffrn_radiation_type 'Mo K\a'
_diffrn_radiation_wavelength 0.71073
_diffrn_reflns_av_R_equivalents 0.0458
_diffrn_reflns_av_unetI/netI 0.0297
_diffrn_reflns_Laue_measured_fraction_full 0.998
_diffrn_reflns_Laue_measured_fraction_max 0.998
_diffrn_reflns_limit_h_max 9
_diffrn_reflns_limit_h_min -9
_diffrn_reflns_limit_k_max 11
_diffrn_reflns_limit_k_min -11
_diffrn_reflns_limit_l_max 13
_diffrn_reflns_limit_l_min -17
_diffrn_reflns_number 27573
_diffrn_reflns_point_group_measured_fraction_full 0.998
_diffrn_reflns_point_group_measured_fraction_max 0.998
_diffrn_reflns_theta_full 24.999
_diffrn_reflns_theta_max 24.999
_diffrn_reflns_theta_min 2.241
_diffrn_source 'micro-focus sealed X-ray tube'
_diffrn_source_type 'Rigaku (Mo) X-ray Source'
_exptl_absorpt_coefficient_mu 0.296
_exptl_absorpt_correction_T_max 1.00000
_exptl_absorpt_correction_T_min 0.06299
_exptl_absorpt_correction_type multi-scan
_exptl_absorpt_process_details
;
CrysAlisPro 1.171.41.95a (Rigaku Oxford Diffraction, 2021)
Empirical absorption correction using spherical harmonics,
implemented in SCALE3 ABSPACK scaling algorithm.
;
_exptl_crystal_colour yellow
_exptl_crystal_colour_primary yellow
_exptl_crystal_density_diffrn 1.562
_exptl_crystal_description block
_exptl_crystal_F_000 540
_exptl_crystal_size_max 0.38
_exptl_crystal_size_mid 0.35
_exptl_crystal_size_min 0.2
_refine_diff_density_max 0.326
_refine_diff_density_min -0.386
_refine_diff_density_rms 0.046
_refine_ls_extinction_method none
_refine_ls_goodness_of_fit_ref 1.085
_refine_ls_hydrogen_treatment constr
_refine_ls_matrix_type full
_refine_ls_number_parameters 362
_refine_ls_number_reflns 3913
_refine_ls_number_restraints 1359
_refine_ls_restrained_S_all 0.989
_refine_ls_R_factor_all 0.0387
_refine_ls_R_factor_gt 0.0348
_refine_ls_shift/su_max 0.001
_refine_ls_shift/su_mean 0.000
_refine_ls_structure_factor_coef Fsqd
_refine_ls_weighting_details 'w=1/[\s^2^(Fo^2^)+(0.0424P)^2^+0.4874P] where P=(Fo^2^+2Fc^2^)/3'
_refine_ls_weighting_scheme calc
_refine_ls_wR_factor_gt 0.0910
_refine_ls_wR_factor_ref 0.0937
_reflns_Friedel_coverage 0.000
_reflns_number_gt 3512
_reflns_number_total 3913
_reflns_threshold_expression 'I > 2\s(I)'
_cod_data_source_file d5ob00380f2.cif
_cod_data_source_block K11108-MYC-G(LYF726)
_cod_depositor_comments 'Adding full bibliography for 7160498--7160503.cif.'
_cod_original_cell_volume 1115.17(4)
_cod_database_code 7160500
_shelx_shelxl_version_number 2018/3
_shelx_space_group_comment
;
The symmetry employed for this shelxl refinement is uniquely defined
by the following loop, which should always be used as a source of
symmetry information in preference to the above space-group names.
They are only intended as comments.
;
_shelx_estimated_absorpt_t_max 0.943
_shelx_estimated_absorpt_t_min 0.896
_olex2_refinement_description
;
1. Fixed Uiso
 At 1.2 times of:
  All C(H) groups
2. Restrained distances
 S2-C21 \\sim S3-C21
 with sigma of 0.02
 C21-C24 \\sim C21-C27
 with sigma of 0.04
 S2-C24 \\sim S3-C27
 with sigma of 0.02
 C22-C21 \\sim C25-C21
 with sigma of 0.02
 C22-C23 \\sim C25-C26
 with sigma of 0.02
 C23-C24 \\sim C26-C27
 with sigma of 0.02
 C21-C23 \\sim C21-C26
 with sigma of 0.04
 S2-C23 \\sim S3-C26
 with sigma of 0.04
 C22-C24 \\sim C25-C27
 with sigma of 0.04
3. Uiso/Uaniso restraints and constraints
C1 \\sim C2 \\sim C3 \\sim C4 \\sim C5 \\sim C6 \\sim C7 \\sim C8 \\sim C9
\\sim C10 \\sim C11 \\sim C12 \\sim C13 \\sim C14 \\sim C15 \\sim C16 \\sim C17
\\sim C18 \\sim C19 \\sim C20 \\sim C21 \\sim C22 \\sim C23 \\sim C24 \\sim C25
\\sim C26 \\sim C27 \\sim N1 \\sim N2 \\sim O1 \\sim O2 \\sim O3 \\sim O4 \\sim
O5 \\sim O6 \\sim O7 \\sim O8 \\sim S1 \\sim S2 \\sim S3: within 3.8A with
sigma of 0.01 and sigma for terminal atoms of 0.02 within 3.8A
4. Others
 Sof(S3)=Sof(C25)=Sof(H25)=Sof(C26)=Sof(H26)=Sof(C27)=Sof(H27)=1-FVAR(1)
 Sof(S2)=Sof(C22)=Sof(H22)=Sof(C23)=Sof(H23)=Sof(C24)=Sof(H24)=FVAR(1)
5.a Ternary CH refined with riding coordinates:
 C1(H1)
5.b Aromatic/amide H refined with riding coordinates:
 C3(H3), C4(H4), C5(H5), C6(H6), C10(H10), C11(H11), C12(H12), C13(H13),
 C16(H16), C17(H17), C18(H18), C19(H19), C22(H22), C23(H23), C24(H24), C25(H25),
  C26(H26), C27(H27)
;
_olex2_submission_special_instructions 'No special instructions were received'
_oxdiff_exptl_absorpt_empirical_details
;
Empirical correction (ABSPACK) includes:
- Absorption correction using spherical harmonics
- Frame scaling
;
_oxdiff_exptl_absorpt_empirical_full_max 3.104
_oxdiff_exptl_absorpt_empirical_full_min 0.548

loop_
_space_group_symop_operation_xyz
'x, y, z'
'-x, -y, -z'

loop_
_atom_site_label
_atom_site_type_symbol
_atom_site_fract_x
_atom_site_fract_y
_atom_site_fract_z
_atom_site_U_iso_or_equiv
_atom_site_adp_type
_atom_site_occupancy
_atom_site_site_symmetry_order
_atom_site_calc_flag
_atom_site_refinement_flags_posn
_atom_site_refinement_flags_adp
_atom_site_refinement_flags_occupancy
_atom_site_disorder_assembly
_atom_site_disorder_group
S1 S 0.84368(6) 0.76884(5) 0.30031(3) 0.02626(14) Uani 1 1 d . U . . .
S2 S 0.73704(18) 1.01183(9) 0.15355(7) 0.0411(3) Uani 0.740(3) 1 d D U P A 1
S3 S 0.9373(6) 0.7122(4) 0.1014(3) 0.0290(8) Uani 0.260(3) 1 d D U P A 2
O1 O 0.26740(17) 0.76691(16) 0.15657(10) 0.0390(4) Uani 1 1 d . U . . .
O2 O 0.53763(16) 0.73900(14) 0.14181(8) 0.0290(3) Uani 1 1 d . U . . .
O3 O 0.66353(18) 0.69546(14) 0.48529(9) 0.0350(3) Uani 1 1 d . U . . .
O4 O 0.53909(15) 0.49535(12) 0.29783(8) 0.0235(3) Uani 1 1 d . U . . .
O5 O 0.85010(17) 0.41925(17) 0.20442(10) 0.0389(4) Uani 1 1 d . U . . .
O6 O 0.84097(19) 0.43528(17) 0.05776(10) 0.0445(4) Uani 1 1 d . U . . .
O7 O 0.98587(16) 0.63105(15) 0.31522(9) 0.0344(3) Uani 1 1 d . U . . .
O8 O 0.82711(17) 0.88991(15) 0.34913(10) 0.0365(3) Uani 1 1 d . U . . .
N1 N 0.39131(19) 0.78811(16) 0.17943(10) 0.0253(3) Uani 1 1 d . U . . .
N2 N 0.77886(19) 0.41939(16) 0.13639(11) 0.0271(3) Uani 1 1 d . U . . .
C1 C 0.6497(2) 0.72516(18) 0.32239(12) 0.0217(4) Uani 1 1 d . U . . .
H1 H 0.651626 0.659692 0.276006 0.026 Uiso 1 1 calc R U . . .
C2 C 0.4837(2) 0.86104(18) 0.31541(12) 0.0223(4) Uani 1 1 d . U . . .
C3 C 0.4428(2) 0.96654(19) 0.37672(12) 0.0265(4) Uani 1 1 d . U . . .
H3 H 0.522771 0.954972 0.420667 0.032 Uiso 1 1 calc R U . . .
C4 C 0.2883(2) 1.0881(2) 0.37529(13) 0.0303(4) Uani 1 1 d . U . . .
H4 H 0.265644 1.159871 0.416681 0.036 Uiso 1 1 calc R U . . .
C5 C 0.1671(2) 1.1055(2) 0.31398(13) 0.0323(4) Uani 1 1 d . U . . .
H5 H 0.060284 1.187607 0.314163 0.039 Uiso 1 1 calc R U . . .
C6 C 0.2022(2) 1.0028(2) 0.25252(13) 0.0289(4) Uani 1 1 d . U . . .
H6 H 0.119409 1.012873 0.210577 0.035 Uiso 1 1 calc R U . . .
C7 C 0.3598(2) 0.88469(19) 0.25271(12) 0.0228(4) Uani 1 1 d . U . . .
C8 C 0.6654(2) 0.63634(19) 0.41819(12) 0.0241(4) Uani 1 1 d . U . . .
C9 C 0.6963(2) 0.47622(19) 0.42626(12) 0.0225(4) Uani 1 1 d . U . . .
C10 C 0.7908(2) 0.3891(2) 0.50015(12) 0.0271(4) Uani 1 1 d . U . . .
H10 H 0.826720 0.434552 0.542300 0.033 Uiso 1 1 calc R U . . .
C11 C 0.8325(2) 0.2391(2) 0.51261(13) 0.0299(4) Uani 1 1 d . U . . .
H11 H 0.896549 0.181842 0.562874 0.036 Uiso 1 1 calc R U . . .
C12 C 0.7802(2) 0.1725(2) 0.45136(12) 0.0284(4) Uani 1 1 d . U . . .
H12 H 0.810820 0.068866 0.459117 0.034 Uiso 1 1 calc R U . . .
C13 C 0.6840(2) 0.25535(19) 0.37901(12) 0.0245(4) Uani 1 1 d . U . . .
H13 H 0.646773 0.209210 0.337872 0.029 Uiso 1 1 calc R U . . .
C14 C 0.6422(2) 0.40615(19) 0.36698(11) 0.0216(4) Uani 1 1 d . U . . .
C15 C 0.5054(2) 0.43087(18) 0.22863(12) 0.0216(4) Uani 1 1 d . U . . .
C16 C 0.3494(2) 0.41112(19) 0.23530(13) 0.0270(4) Uani 1 1 d . U . . .
H16 H 0.275316 0.430350 0.289701 0.032 Uiso 1 1 calc R U . . .
C17 C 0.3008(2) 0.3633(2) 0.16272(14) 0.0310(4) Uani 1 1 d . U . . .
H17 H 0.193690 0.349589 0.167926 0.037 Uiso 1 1 calc R U . . .
C18 C 0.4066(3) 0.3354(2) 0.08288(14) 0.0318(4) Uani 1 1 d . U . . .
H18 H 0.372547 0.302254 0.033635 0.038 Uiso 1 1 calc R U . . .
C19 C 0.5617(2) 0.35586(19) 0.07502(13) 0.0284(4) Uani 1 1 d . U . . .
H19 H 0.634104 0.338657 0.019953 0.034 Uiso 1 1 calc R U . . .
C20 C 0.6115(2) 0.40176(18) 0.14809(12) 0.0228(4) Uani 1 1 d . U . . .
C21 C 0.8422(2) 0.82979(19) 0.18439(13) 0.0270(4) Uani 1 1 d D U . . .
C22 C 0.9117(9) 0.7499(6) 0.1128(5) 0.0360(13) Uani 0.740(3) 1 d D U P A 1
H22 H 0.976095 0.646792 0.118750 0.043 Uiso 0.740(3) 1 calc R U P A 1
C23 C 0.8779(10) 0.8366(7) 0.0286(4) 0.0388(12) Uani 0.740(3) 1 d D U P A 1
H23 H 0.924212 0.801402 -0.029257 0.047 Uiso 0.740(3) 1 calc R U P A 1
C24 C 0.7694(7) 0.9788(7) 0.0402(4) 0.0427(13) Uani 0.740(3) 1 d D U P A 1
H24 H 0.718244 1.050453 -0.008619 0.051 Uiso 0.740(3) 1 calc R U P A 1
C25 C 0.755(2) 0.9710(13) 0.1405(9) 0.042(2) Uani 0.260(3) 1 d D U P A 2
H25 H 0.671354 1.049871 0.170691 0.051 Uiso 0.260(3) 1 calc R U P A 2
C26 C 0.807(2) 0.981(2) 0.0450(12) 0.035(2) Uani 0.260(3) 1 d D U P A 2
H26 H 0.808175 1.067881 0.008455 0.041 Uiso 0.260(3) 1 calc R U P A 2
C27 C 0.855(3) 0.847(2) 0.0156(12) 0.035(2) Uani 0.260(3) 1 d D U P A 2
H27 H 0.843761 0.830283 -0.044745 0.042 Uiso 0.260(3) 1 calc R U P A 2

loop_
_atom_site_aniso_label
_atom_site_aniso_U_11
_atom_site_aniso_U_22
_atom_site_aniso_U_33
_atom_site_aniso_U_23
_atom_site_aniso_U_13
_atom_site_aniso_U_12
S1 0.0229(2) 0.0279(2) 0.0300(3) -0.0059(2) -0.00634(19) -0.00947(19)
S2 0.0581(6) 0.0218(5) 0.0365(5) 0.0022(4) -0.0024(4) -0.0092(5)
S3 0.0289(15) 0.0326(18) 0.0278(13) -0.0017(12) -0.0039(10) -0.0139(12)
O1 0.0331(8) 0.0447(8) 0.0469(9) -0.0088(7) -0.0151(6) -0.0183(7)
O2 0.0302(7) 0.0322(7) 0.0245(7) -0.0044(6) -0.0015(5) -0.0112(6)
O3 0.0499(8) 0.0293(7) 0.0245(7) -0.0079(6) -0.0118(6) -0.0090(6)
O4 0.0273(6) 0.0212(6) 0.0224(6) -0.0016(5) -0.0088(5) -0.0077(5)
O5 0.0300(7) 0.0561(9) 0.0340(8) 0.0038(7) -0.0083(6) -0.0209(7)
O6 0.0403(8) 0.0599(10) 0.0322(8) -0.0087(7) 0.0120(7) -0.0203(8)
O7 0.0238(7) 0.0364(7) 0.0374(8) -0.0024(6) -0.0090(6) -0.0036(6)
O8 0.0350(7) 0.0398(8) 0.0436(8) -0.0156(7) -0.0075(6) -0.0185(6)
N1 0.0272(8) 0.0251(8) 0.0244(8) 0.0026(6) -0.0088(6) -0.0102(6)
N2 0.0250(8) 0.0242(8) 0.0288(9) -0.0025(6) 0.0003(7) -0.0061(6)
C1 0.0237(8) 0.0204(8) 0.0231(9) -0.0038(7) -0.0053(7) -0.0092(7)
C2 0.0234(8) 0.0213(8) 0.0229(9) -0.0006(7) -0.0014(7) -0.0097(7)
C3 0.0298(9) 0.0248(9) 0.0249(9) -0.0039(7) -0.0025(7) -0.0095(7)
C4 0.0372(10) 0.0234(9) 0.0272(10) -0.0047(8) 0.0033(8) -0.0085(8)
C5 0.0266(9) 0.0257(9) 0.0344(10) 0.0025(8) 0.0031(8) -0.0017(8)
C6 0.0254(9) 0.0306(10) 0.0280(10) 0.0055(8) -0.0049(8) -0.0096(8)
C7 0.0251(9) 0.0237(8) 0.0206(8) 0.0002(7) -0.0022(7) -0.0109(7)
C8 0.0234(9) 0.0251(9) 0.0225(9) -0.0041(7) -0.0053(7) -0.0059(7)
C9 0.0227(8) 0.0235(8) 0.0195(8) -0.0023(7) -0.0005(7) -0.0069(7)
C10 0.0291(9) 0.0308(9) 0.0197(9) -0.0035(8) -0.0044(7) -0.0082(8)
C11 0.0338(10) 0.0287(9) 0.0216(9) 0.0032(8) -0.0060(8) -0.0064(8)
C12 0.0332(10) 0.0234(9) 0.0245(9) 0.0019(7) 0.0002(8) -0.0081(8)
C13 0.0281(9) 0.0246(9) 0.0217(9) -0.0025(7) 0.0000(7) -0.0111(7)
C14 0.0213(8) 0.0247(8) 0.0175(8) 0.0000(7) -0.0008(7) -0.0082(7)
C15 0.0252(8) 0.0176(8) 0.0216(9) -0.0009(7) -0.0065(7) -0.0066(7)
C16 0.0258(9) 0.0251(9) 0.0303(10) -0.0016(8) -0.0016(7) -0.0101(7)
C17 0.0292(9) 0.0269(9) 0.0408(11) 0.0008(8) -0.0124(8) -0.0135(8)
C18 0.0425(11) 0.0257(9) 0.0308(10) -0.0012(8) -0.0151(9) -0.0137(8)
C19 0.0377(10) 0.0216(9) 0.0232(9) -0.0020(7) -0.0034(8) -0.0077(8)
C20 0.0239(8) 0.0182(8) 0.0251(9) -0.0002(7) -0.0043(7) -0.0064(7)
C21 0.0263(9) 0.0252(9) 0.0322(10) -0.0017(8) -0.0034(8) -0.0126(7)
C22 0.033(2) 0.033(2) 0.044(2) -0.0008(18) -0.0041(16) -0.0150(17)
C23 0.038(2) 0.0400(19) 0.036(2) -0.0019(17) 0.0016(16) -0.0140(16)
C24 0.053(3) 0.0349(16) 0.0356(17) 0.0061(14) -0.0075(18) -0.0128(18)
C25 0.045(3) 0.033(3) 0.041(3) -0.004(3) 0.000(3) -0.006(3)
C26 0.038(4) 0.031(3) 0.038(3) 0.004(3) -0.004(3) -0.018(3)
C27 0.040(4) 0.034(3) 0.033(3) 0.003(3) -0.005(3) -0.018(3)

loop_
_atom_type_symbol
_atom_type_description
_atom_type_scat_dispersion_real
_atom_type_scat_dispersion_imag
_atom_type_scat_source
C C 0.0033 0.0016 'International Tables Vol C Tables 4.2.6.8 and 6.1.1.4'
H H 0.0000 0.0000 'International Tables Vol C Tables 4.2.6.8 and 6.1.1.4'
N N 0.0061 0.0033 'International Tables Vol C Tables 4.2.6.8 and 6.1.1.4'
O O 0.0106 0.0060 'International Tables Vol C Tables 4.2.6.8 and 6.1.1.4'
S S 0.1246 0.1234 'International Tables Vol C Tables 4.2.6.8 and 6.1.1.4'

loop_
_geom_angle_atom_site_label_1
_geom_angle_atom_site_label_2
_geom_angle_atom_site_label_3
_geom_angle
_geom_angle_site_symmetry_1
_geom_angle_site_symmetry_3
_geom_angle_publ_flag
O7 S1 O8 119.83(8) . . ?
O7 S1 C1 105.37(8) . . ?
O7 S1 C21 109.43(9) . . ?
O8 S1 C1 110.36(8) . . ?
O8 S1 C21 107.37(9) . . ?
C21 S1 C1 103.27(8) . . ?
C21 S2 C24 89.9(2) . . ?
C27 S3 C21 92.4(7) . . ?
C15 O4 C14 119.21(13) . . ?
O1 N1 O2 123.46(16) . . ?
O1 N1 C7 117.87(15) . . ?
O2 N1 C7 118.58(14) . . ?
O5 N2 O6 122.86(16) . . ?
O5 N2 C20 119.16(15) . . ?
O6 N2 C20 117.97(15) . . ?
S1 C1 H1 108.3 . . ?
C2 C1 S1 112.73(11) . . ?
C2 C1 H1 108.3 . . ?
C2 C1 C8 113.19(14) . . ?
C8 C1 S1 105.85(11) . . ?
C8 C1 H1 108.3 . . ?
C3 C2 C1 120.20(15) . . ?
C3 C2 C7 116.13(16) . . ?
C7 C2 C1 123.57(15) . . ?
C2 C3 H3 119.1 . . ?
C4 C3 C2 121.72(17) . . ?
C4 C3 H3 119.1 . . ?
C3 C4 H4 119.8 . . ?
C5 C4 C3 120.41(18) . . ?
C5 C4 H4 119.8 . . ?
C4 C5 H5 120.2 . . ?
C6 C5 C4 119.61(17) . . ?
C6 C5 H5 120.2 . . ?
C5 C6 H6 120.4 . . ?
C5 C6 C7 119.23(17) . . ?
C7 C6 H6 120.4 . . ?
C2 C7 N1 122.00(15) . . ?
C6 C7 N1 115.13(15) . . ?
C6 C7 C2 122.82(17) . . ?
O3 C8 C1 119.52(16) . . ?
O3 C8 C9 120.56(16) . . ?
C9 C8 C1 119.75(15) . . ?
C10 C9 C8 116.13(16) . . ?
C14 C9 C8 126.12(15) . . ?
C14 C9 C10 117.74(16) . . ?
C9 C10 H10 119.4 . . ?
C11 C10 C9 121.27(17) . . ?
C11 C10 H10 119.4 . . ?
C10 C11 H11 120.2 . . ?
C10 C11 C12 119.55(17) . . ?
C12 C11 H11 120.2 . . ?
C11 C12 H12 119.7 . . ?
C13 C12 C11 120.64(17) . . ?
C13 C12 H12 119.7 . . ?
C12 C13 H13 120.2 . . ?
C12 C13 C14 119.51(17) . . ?
C14 C13 H13 120.2 . . ?
O4 C14 C9 116.93(15) . . ?
C13 C14 O4 121.78(15) . . ?
C13 C14 C9 121.25(16) . . ?
O4 C15 C20 122.70(15) . . ?
C16 C15 O4 118.11(15) . . ?
C16 C15 C20 118.72(16) . . ?
C15 C16 H16 119.9 . . ?
C15 C16 C17 120.13(17) . . ?
C17 C16 H16 119.9 . . ?
C16 C17 H17 119.6 . . ?
C18 C17 C16 120.73(18) . . ?
C18 C17 H17 119.6 . . ?
C17 C18 H18 120.1 . . ?
C19 C18 C17 119.74(18) . . ?
C19 C18 H18 120.1 . . ?
C18 C19 H19 120.2 . . ?
C18 C19 C20 119.56(18) . . ?
C20 C19 H19 120.2 . . ?
C15 C20 N2 121.72(15) . . ?
C19 C20 N2 117.18(16) . . ?
C19 C20 C15 121.10(16) . . ?
S2 C21 S1 117.90(11) . . ?
S3 C21 S1 122.33(18) . . ?
C22 C21 S1 128.3(3) . . ?
C22 C21 S2 113.8(3) . . ?
C25 C21 S1 129.3(5) . . ?
C25 C21 S3 108.0(5) . . ?
C21 C22 H22 124.0 . . ?
C21 C22 C23 112.1(5) . . ?
C23 C22 H22 124.0 . . ?
C22 C23 H23 124.3 . . ?
C24 C23 C22 111.5(6) . . ?
C24 C23 H23 124.3 . . ?
S2 C24 H24 124.0 . . ?
C23 C24 S2 112.0(5) . . ?
C23 C24 H24 124.0 . . ?
C21 C25 H25 124.1 . . ?
C21 C25 C26 111.8(11) . . ?
C26 C25 H25 124.1 . . ?
C25 C26 H26 125.8 . . ?
C27 C26 C25 108.4(17) . . ?
C27 C26 H26 125.8 . . ?
S3 C27 H27 124.6 . . ?
C26 C27 S3 110.8(15) . . ?
C26 C27 H27 124.6 . . ?

loop_
_geom_bond_atom_site_label_1
_geom_bond_atom_site_label_2
_geom_bond_distance
_geom_bond_site_symmetry_2
_geom_bond_publ_flag
S1 O7 1.4341(13) . ?
S1 O8 1.4351(14) . ?
S1 C1 1.8175(17) . ?
S1 C21 1.7344(19) . ?
S2 C21 1.6959(19) . ?
S2 C24 1.721(7) . ?
S3 C21 1.716(4) . ?
S3 C27 1.700(16) . ?
O1 N1 1.2244(19) . ?
O2 N1 1.2269(19) . ?
O3 C8 1.213(2) . ?
O4 C14 1.392(2) . ?
O4 C15 1.383(2) . ?
O5 N2 1.225(2) . ?
O6 N2 1.231(2) . ?
N1 C7 1.476(2) . ?
N2 C20 1.464(2) . ?
C1 H1 1.0000 . ?
C1 C2 1.520(2) . ?
C1 C8 1.550(2) . ?
C2 C3 1.393(2) . ?
C2 C7 1.401(2) . ?
C3 H3 0.9500 . ?
C3 C4 1.388(3) . ?
C4 H4 0.9500 . ?
C4 C5 1.383(3) . ?
C5 H5 0.9500 . ?
C5 C6 1.380(3) . ?
C6 H6 0.9500 . ?
C6 C7 1.387(2) . ?
C8 C9 1.493(2) . ?
C9 C10 1.406(2) . ?
C9 C14 1.396(2) . ?
C10 H10 0.9500 . ?
C10 C11 1.378(3) . ?
C11 H11 0.9500 . ?
C11 C12 1.385(3) . ?
C12 H12 0.9500 . ?
C12 C13 1.383(3) . ?
C13 H13 0.9500 . ?
C13 C14 1.386(2) . ?
C15 C16 1.383(2) . ?
C15 C20 1.393(2) . ?
C16 H16 0.9500 . ?
C16 C17 1.387(3) . ?
C17 H17 0.9500 . ?
C17 C18 1.382(3) . ?
C18 H18 0.9500 . ?
C18 C19 1.378(3) . ?
C19 H19 0.9500 . ?
C19 C20 1.388(2) . ?
C21 C22 1.347(6) . ?
C21 C25 1.408(12) . ?
C22 H22 0.9500 . ?
C22 C23 1.402(9) . ?
C23 H23 0.9500 . ?
C23 C24 1.372(6) . ?
C24 H24 0.9500 . ?
C25 H25 0.9500 . ?
C25 C26 1.428(18) . ?
C26 H26 0.9500 . ?
C26 C27 1.350(15) . ?
C27 H27 0.9500 . ?

loop_
_geom_torsion_atom_site_label_1
_geom_torsion_atom_site_label_2
_geom_torsion_atom_site_label_3
_geom_torsion_atom_site_label_4
_geom_torsion
_geom_torsion_site_symmetry_1
_geom_torsion_site_symmetry_2
_geom_torsion_site_symmetry_3
_geom_torsion_site_symmetry_4
_geom_torsion_publ_flag
S1 C1 C2 C3 -64.37(19) . . . . ?
S1 C1 C2 C7 119.43(16) . . . . ?
S1 C1 C8 O3 65.00(18) . . . . ?
S1 C1 C8 C9 -110.31(15) . . . . ?
S1 C21 C22 C23 177.3(5) . . . . ?
S1 C21 C25 C26 171.5(9) . . . . ?
S2 C21 C22 C23 -1.0(8) . . . . ?
S3 C21 C25 C26 -14.8(15) . . . . ?
O1 N1 C7 C2 146.35(17) . . . . ?
O1 N1 C7 C6 -36.0(2) . . . . ?
O2 N1 C7 C2 -37.0(2) . . . . ?
O2 N1 C7 C6 140.68(16) . . . . ?
O3 C8 C9 C10 -25.7(2) . . . . ?
O3 C8 C9 C14 155.17(18) . . . . ?
O4 C15 C16 C17 172.33(15) . . . . ?
O4 C15 C20 N2 8.4(2) . . . . ?
O4 C15 C20 C19 -171.07(15) . . . . ?
O5 N2 C20 C15 20.6(2) . . . . ?
O5 N2 C20 C19 -159.95(16) . . . . ?
O6 N2 C20 C15 -158.67(16) . . . . ?
O6 N2 C20 C19 20.8(2) . . . . ?
O7 S1 C1 C2 176.50(12) . . . . ?
O7 S1 C1 C8 52.25(13) . . . . ?
O7 S1 C21 S2 -158.59(11) . . . . ?
O7 S1 C21 S3 23.3(3) . . . . ?
O7 S1 C21 C22 23.2(5) . . . . ?
O7 S1 C21 C25 -163.8(9) . . . . ?
O8 S1 C1 C2 45.80(14) . . . . ?
O8 S1 C1 C8 -78.45(13) . . . . ?
O8 S1 C21 S2 -27.06(14) . . . . ?
O8 S1 C21 S3 154.8(2) . . . . ?
O8 S1 C21 C22 154.7(5) . . . . ?
O8 S1 C21 C25 -32.3(9) . . . . ?
C1 S1 C21 S2 89.58(13) . . . . ?
C1 S1 C21 S3 -88.6(3) . . . . ?
C1 S1 C21 C22 -88.7(5) . . . . ?
C1 S1 C21 C25 84.3(9) . . . . ?
C1 C2 C3 C4 -176.68(16) . . . . ?
C1 C2 C7 N1 -8.3(3) . . . . ?
C1 C2 C7 C6 174.20(16) . . . . ?
C1 C8 C9 C10 149.53(16) . . . . ?
C1 C8 C9 C14 -29.6(3) . . . . ?
C2 C1 C8 O3 -59.0(2) . . . . ?
C2 C1 C8 C9 125.72(16) . . . . ?
C2 C3 C4 C5 2.0(3) . . . . ?
C3 C2 C7 N1 175.35(15) . . . . ?
C3 C2 C7 C6 -2.1(3) . . . . ?
C3 C4 C5 C6 -1.5(3) . . . . ?
C4 C5 C6 C7 -0.8(3) . . . . ?
C5 C6 C7 N1 -174.98(16) . . . . ?
C5 C6 C7 C2 2.7(3) . . . . ?
C7 C2 C3 C4 -0.2(3) . . . . ?
C8 C1 C2 C3 55.7(2) . . . . ?
C8 C1 C2 C7 -120.46(18) . . . . ?
C8 C9 C10 C11 -177.68(16) . . . . ?
C8 C9 C14 O4 -5.0(3) . . . . ?
C8 C9 C14 C13 177.43(16) . . . . ?
C9 C10 C11 C12 -0.1(3) . . . . ?
C10 C9 C14 O4 175.89(15) . . . . ?
C10 C9 C14 C13 -1.6(3) . . . . ?
C10 C11 C12 C13 -1.3(3) . . . . ?
C11 C12 C13 C14 1.1(3) . . . . ?
C12 C13 C14 O4 -177.04(16) . . . . ?
C12 C13 C14 C9 0.4(3) . . . . ?
C14 O4 C15 C16 98.43(18) . . . . ?
C14 O4 C15 C20 -89.52(19) . . . . ?
C14 C9 C10 C11 1.5(3) . . . . ?
C15 O4 C14 C9 169.58(14) . . . . ?
C15 O4 C14 C13 -12.9(2) . . . . ?
C15 C16 C17 C18 -0.3(3) . . . . ?
C16 C15 C20 N2 -179.64(15) . . . . ?
C16 C15 C20 C19 0.9(2) . . . . ?
C16 C17 C18 C19 -0.3(3) . . . . ?
C17 C18 C19 C20 1.2(3) . . . . ?
C18 C19 C20 N2 179.04(15) . . . . ?
C18 C19 C20 C15 -1.5(3) . . . . ?
C20 C15 C16 C17 0.0(3) . . . . ?
C21 S1 C1 C2 -68.71(13) . . . . ?
C21 S1 C1 C8 167.04(12) . . . . ?
C21 S2 C24 C23 -8.4(5) . . . . ?
C21 S3 C27 C26 19.3(18) . . . . ?
C21 C22 C23 C24 -5.4(10) . . . . ?
C21 C25 C26 C27 29(2) . . . . ?
C22 C23 C24 S2 9.4(9) . . . . ?
C24 S2 C21 S1 -173.2(2) . . . . ?
C24 S2 C21 C22 5.3(4) . . . . ?
C25 C26 C27 S3 -30(2) . . . . ?
C27 S3 C21 S1 172.2(9) . . . . ?
C27 S3 C21 C25 -2.0(12) . . . . ?
